data_4333650
loop_
_publ_author_name
'Sergey M. Borisov'
'Robert Saf'
'Roland Fischer'
'Ingo Klimant'

_publ_section_title
;
 Synthesis and Properties of New Phosphorescent Red Light-Excitable
 Platinum(II) and Palladium(II) Complexes with Schiff Bases for Oxygen
 Sensing and Triplet-Triplet Annihilation-Based Upconversion
;
_journal_name_full 'Inorganic Chemistry'
_journal_page_first 1206
_journal_page_last 1216
_journal_paper_doi 10.1021/ic301440k
_journal_volume 52
_journal_year 2013
_chemical_formula_sum 'C38.5 H45 Cl N6 O2 Pd'
_chemical_formula_weight 765.66
_chemical_name_systematic
; 
 ? 
;
_space_group_IT_number 2
_symmetry_cell_setting triclinic
_symmetry_space_group_name_Hall '-P 1'
_symmetry_space_group_name_H-M 'P -1'
_atom_sites_solution_hydrogens geom
_atom_sites_solution_primary direct
_atom_sites_solution_secondary difmap
_audit_creation_method SHELXL-97
_cell_angle_alpha 69.299(2)
_cell_angle_beta 84.4650(10)
_cell_angle_gamma 71.3980(10)
_cell_formula_units_Z 4
_cell_length_a 13.3376(4)
_cell_length_b 15.5220(5)
_cell_length_c 19.6685(7)
_cell_measurement_reflns_used 9712
_cell_measurement_temperature 100(2)
_cell_measurement_theta_max 0.00
_cell_measurement_theta_min 0.00
_cell_volume 3609.4(2)
_computing_cell_refinement 'Bruker SAINT'
_computing_data_collection 'Bruker APEX2'
_computing_data_reduction 'Bruker SAINT'
_computing_molecular_graphics 'Bruker SHELXTL'
_computing_publication_material 'Bruker SHELXTL'
_computing_structure_refinement 'SHELXL-97 (Sheldrick, 2008)'
_computing_structure_solution 'SHELXS-97 (Sheldrick, 2008)'
_diffrn_ambient_temperature 100(2)
_diffrn_measured_fraction_theta_full 0.994
_diffrn_measured_fraction_theta_max 0.994
_diffrn_measurement_device_type 'Bruker APEX-II CCD'
_diffrn_measurement_method '\f and \w scans'
_diffrn_radiation_monochromator graphite
_diffrn_radiation_source 'fine-focus sealed tube'
_diffrn_radiation_type MoK\a
_diffrn_radiation_wavelength 0.71073
_diffrn_reflns_av_R_equivalents 0.0280
_diffrn_reflns_av_sigmaI/netI 0.0345
_diffrn_reflns_limit_h_max 18
_diffrn_reflns_limit_h_min -17
_diffrn_reflns_limit_k_max 21
_diffrn_reflns_limit_k_min -21
_diffrn_reflns_limit_l_max 26
_diffrn_reflns_limit_l_min -27
_diffrn_reflns_number 73282
_diffrn_reflns_theta_full 30.00
_diffrn_reflns_theta_max 30.00
_diffrn_reflns_theta_min 2.12
_exptl_absorpt_coefficient_mu 0.631
_exptl_absorpt_correction_T_max 0.9367
_exptl_absorpt_correction_T_min 0.6353
_exptl_absorpt_correction_type none
_exptl_crystal_colour gold
_exptl_crystal_density_diffrn 1.409
_exptl_crystal_density_meas 0
_exptl_crystal_description Irregular
_exptl_crystal_F_000 1588
_exptl_crystal_size_max 0.79
_exptl_crystal_size_mid 0.46
_exptl_crystal_size_min 0.11
_refine_diff_density_max 2.072
_refine_diff_density_min -1.986
_refine_diff_density_rms 0.110
_refine_ls_extinction_method none
_refine_ls_goodness_of_fit_ref 1.123
_refine_ls_hydrogen_treatment mixed
_refine_ls_matrix_type full
_refine_ls_number_parameters 948
_refine_ls_number_reflns 20936
_refine_ls_number_restraints 0
_refine_ls_restrained_S_all 1.123
_refine_ls_R_factor_all 0.0721
_refine_ls_R_factor_gt 0.0431
_refine_ls_shift/su_max 0.402
_refine_ls_shift/su_mean 0.005
_refine_ls_structure_factor_coef Fsqd
_refine_ls_weighting_details 'calc w=1/[\s^2^(Fo^2^)+(0.0299P)^2^+10.6658P] where P=(Fo^2^+2Fc^2^)/3'
_refine_ls_weighting_scheme calc
_refine_ls_wR_factor_gt 0.0947
_refine_ls_wR_factor_ref 0.1192
_reflns_number_gt 15799
_reflns_number_total 20936
_reflns_threshold_expression >2sigma(I)
_cod_data_source_file ic301440k_si_002.cif
_cod_data_source_block rf268_fin
_cod_original_formula_sum 'C38.50 H45 Cl N6 O2 Pd'
_cod_database_code 4333650

loop_
_symmetry_equiv_pos_as_xyz
'x, y, z'
'-x, -y, -z'

loop_
_atom_site_label
_atom_site_type_symbol
_atom_site_fract_x
_atom_site_fract_y
_atom_site_fract_z
_atom_site_U_iso_or_equiv
_atom_site_adp_type
_atom_site_occupancy
_atom_site_symmetry_multiplicity
_atom_site_calc_flag
_atom_site_refinement_flags
_atom_site_disorder_assembly
_atom_site_disorder_group
Pd1 Pd 0.319225(16) 0.576960(14) 0.030468(12) 0.01644(5) Uani 1 1 d . . .
Pd2 Pd 0.882283(16) 0.587190(15) 0.411276(12) 0.01736(5) Uani 1 1 d . . .
O2 O 0.33326(16) 0.69433(14) 0.04208(11) 0.0191(4) Uani 1 1 d . . .
O1 O 0.18317(16) 0.65761(14) -0.02144(12) 0.0216(4) Uani 1 1 d . . .
O3 O 0.81318(16) 0.72859(15) 0.38634(12) 0.0217(4) Uani 1 1 d . . .
O4 O 1.01683(16) 0.61332(15) 0.37357(12) 0.0215(4) Uani 1 1 d . . .
N2 N 0.45090(18) 0.49244(16) 0.08293(13) 0.0157(4) Uani 1 1 d . . .
N1 N 0.31133(18) 0.45900(16) 0.01963(14) 0.0184(5) Uani 1 1 d . . .
N4 N 0.6353(2) 0.26615(19) 0.15799(15) 0.0261(5) Uani 1 1 d . . .
N6 N 0.4768(2) 0.88389(18) 0.12351(15) 0.0243(5) Uani 1 1 d . . .
N5 N -0.1247(2) 0.7437(2) -0.16248(19) 0.0374(7) Uani 1 1 d . . .
N3 N 0.3946(2) 0.2090(2) 0.06648(19) 0.0349(7) Uani 1 1 d . . .
N7 N 0.75144(19) 0.55627(17) 0.44559(14) 0.0196(5) Uani 1 1 d . . .
N8 N 0.94480(19) 0.44731(17) 0.43834(13) 0.0189(5) Uani 1 1 d . . .
N12 N 1.3801(2) 0.5476(2) 0.31816(16) 0.0298(6) Uani 1 1 d . . .
N11 N 0.5311(2) 1.0230(2) 0.32497(17) 0.0308(6) Uani 1 1 d . . .
N9 N 0.6112(2) 0.3930(2) 0.52424(18) 0.0351(7) Uani 1 1 d . . .
N10 N 0.9193(3) 0.2150(2) 0.4956(2) 0.0402(7) Uani 1 1 d . . .
C6 C 0.0241(2) 0.6970(2) -0.08171(18) 0.0246(6) Uani 1 1 d . . .
C3 C 0.2373(2) 0.4555(2) -0.01934(17) 0.0225(6) Uani 1 1 d . A .
H3 H 0.2444 0.3947 -0.0235 0.027 Uiso 1 1 calc R . .
C2 C 0.4694(2) 0.39723(19) 0.08774(16) 0.0178(5) Uani 1 1 d . . .
C5 C 0.1225(2) 0.6295(2) -0.05142(17) 0.0217(6) Uani 1 1 d . A .
C15 C -0.0597(3) 0.5630(2) -0.18923(19) 0.0285(7) Uani 1 1 d . . .
C1 C 0.3951(2) 0.3795(2) 0.05474(16) 0.0190(5) Uani 1 1 d . . .
C4 C 0.1505(2) 0.5329(2) -0.05454(18) 0.0231(6) Uani 1 1 d . . .
C8 C -0.0008(3) 0.5822(2) -0.13598(19) 0.0269(6) Uani 1 1 d . A .
C7 C -0.0345(2) 0.6761(2) -0.12659(19) 0.0273(7) Uani 1 1 d . A .
C9 C 0.0850(3) 0.5149(2) -0.09813(19) 0.0276(7) Uani 1 1 d . A .
H9 H 0.1032 0.4517 -0.1005 0.033 Uiso 1 1 calc R . .
C10 C -0.0123(3) 0.7939(3) -0.0685(2) 0.0337(8) Uani 1 1 d . A .
C12 C -0.1579(3) 0.8409(3) -0.1605(3) 0.0447(10) Uani 1 1 d . A .
H12A H -0.2352 0.8696 -0.1696 0.054 Uiso 1 1 calc R . .
H12B H -0.1223 0.8811 -0.1993 0.054 Uiso 1 1 calc R . .
C11 C -0.1313(3) 0.8408(3) -0.0881(3) 0.0497(12) Uani 1 1 d . . .
H11A H -0.1720 0.8053 -0.0501 0.060 Uiso 1 1 calc R A .
H11B H -0.1531 0.9083 -0.0887 0.060 Uiso 1 1 calc R . .
C13A C -0.172(2) 0.736(2) -0.224(2) 0.061(8) Uani 0.488(6) 1 d P A 1
H13A H -0.1876 0.7993 -0.2640 0.073 Uiso 0.488(6) 1 calc PR A 1
H13B H -0.2404 0.7234 -0.2085 0.073 Uiso 0.488(6) 1 calc PR A 1
C14A C -0.1032(6) 0.6564(5) -0.2545(4) 0.0344(18) Uani 0.488(6) 1 d P A 1
H14A H -0.1466 0.6453 -0.2868 0.041 Uiso 0.488(6) 1 calc PR A 1
H14B H -0.0442 0.6767 -0.2828 0.041 Uiso 0.488(6) 1 calc PR A 1
C18A C -0.1474(6) 0.5227(7) -0.1513(4) 0.0362(19) Uani 0.488(6) 1 d P A 1
H18A H -0.1881 0.5158 -0.1870 0.054 Uiso 0.488(6) 1 calc PR A 1
H18B H -0.1942 0.5668 -0.1281 0.054 Uiso 0.488(6) 1 calc PR A 1
H18C H -0.1168 0.4592 -0.1143 0.054 Uiso 0.488(6) 1 calc PR A 1
C19A C 0.0117(5) 0.4882(5) -0.2258(4) 0.0274(15) Uani 0.488(6) 1 d P A 1
H19A H 0.0391 0.4246 -0.1882 0.041 Uiso 0.488(6) 1 calc PR A 1
H19B H 0.0709 0.5106 -0.2503 0.041 Uiso 0.488(6) 1 calc PR A 1
H19C H -0.0310 0.4833 -0.2613 0.041 Uiso 0.488(6) 1 calc PR A 1
C13B C -0.1861(19) 0.728(2) -0.2112(19) 0.043(5) Uani 0.512(6) 1 d P A 2
H13C H -0.1614 0.7524 -0.2614 0.052 Uiso 0.512(6) 1 calc PR A 2
H13D H -0.2613 0.7660 -0.2098 0.052 Uiso 0.512(6) 1 calc PR A 2
C14B C -0.1772(5) 0.6256(5) -0.1917(4) 0.0352(17) Uani 0.512(6) 1 d P A 2
H14C H -0.2171 0.6176 -0.2278 0.042 Uiso 0.512(6) 1 calc PR A 2
H14D H -0.2089 0.6031 -0.1435 0.042 Uiso 0.512(6) 1 calc PR A 2
C19B C -0.0073(6) 0.5941(8) -0.2591(4) 0.051(2) Uani 0.512(6) 1 d P A 2
H19D H 0.0670 0.5541 -0.2549 0.076 Uiso 0.512(6) 1 calc PR A 2
H19E H -0.0110 0.6621 -0.2718 0.076 Uiso 0.512(6) 1 calc PR A 2
H19F H -0.0430 0.5869 -0.2971 0.076 Uiso 0.512(6) 1 calc PR A 2
C18B C -0.0575(7) 0.4595(6) -0.1639(6) 0.058(3) Uani 0.512(6) 1 d P A 2
H18D H -0.0984 0.4502 -0.1981 0.087 Uiso 0.512(6) 1 calc PR A 2
H18E H -0.0885 0.4426 -0.1156 0.087 Uiso 0.512(6) 1 calc PR A 2
H18F H 0.0159 0.4179 -0.1615 0.087 Uiso 0.512(6) 1 calc PR A 2
C17 C 0.0507(3) 0.8606(3) -0.1146(3) 0.0443(10) Uani 1 1 d . . .
H17A H 0.1264 0.8283 -0.1034 0.066 Uiso 1 1 calc R A .
H17B H 0.0287 0.9207 -0.1035 0.066 Uiso 1 1 calc R . .
H17C H 0.0373 0.8755 -0.1662 0.066 Uiso 1 1 calc R . .
C16 C -0.0042(3) 0.7819(3) 0.0119(3) 0.0454(10) Uani 1 1 d . . .
H16A H -0.0354 0.7318 0.0419 0.068 Uiso 1 1 calc R A .
H16B H -0.0424 0.8433 0.0191 0.068 Uiso 1 1 calc R . .
H16C H 0.0703 0.7628 0.0259 0.068 Uiso 1 1 calc R . .
C21 C 0.5615(2) 0.3224(2) 0.12592(16) 0.0193(5) Uani 1 1 d . . .
C20 C 0.3984(2) 0.2840(2) 0.06052(18) 0.0235(6) Uani 1 1 d . . .
C23 C 0.4999(2) 0.61557(19) 0.10858(15) 0.0170(5) Uani 1 1 d . . .
C22 C 0.5151(2) 0.52117(19) 0.11187(15) 0.0170(5) Uani 1 1 d . . .
H22 H 0.5767 0.4730 0.1370 0.020 Uiso 1 1 calc R . .
C24 C 0.4116(2) 0.69947(19) 0.07350(15) 0.0163(5) Uani 1 1 d . . .
C27 C 0.5759(2) 0.7154(2) 0.14786(16) 0.0196(5) Uani 1 1 d . . .
C25 C 0.4090(2) 0.79187(19) 0.07293(15) 0.0174(5) Uani 1 1 d . . .
C29 C 0.3228(2) 0.88220(19) 0.02711(16) 0.0201(5) Uani 1 1 d . . .
C26 C 0.4857(2) 0.7988(2) 0.11427(15) 0.0183(5) Uani 1 1 d . . .
C28 C 0.5799(2) 0.6295(2) 0.14353(16) 0.0200(5) Uani 1 1 d . . .
H28 H 0.6392 0.5752 0.1649 0.024 Uiso 1 1 calc R . .
C30 C 0.3528(3) 0.9718(2) 0.02239(18) 0.0260(6) Uani 1 1 d . . .
H30A H 0.4116 0.9777 -0.0120 0.031 Uiso 1 1 calc R . .
H30B H 0.2915 1.0302 0.0028 0.031 Uiso 1 1 calc R . .
C32 C 0.5467(3) 0.8946(2) 0.17100(19) 0.0292(7) Uani 1 1 d . . .
H32A H 0.5034 0.9351 0.1989 0.035 Uiso 1 1 calc R . .
H32B H 0.5954 0.9287 0.1406 0.035 Uiso 1 1 calc R . .
C31 C 0.3857(3) 0.9679(2) 0.0943(2) 0.0288(7) Uani 1 1 d . . .
H31A H 0.4035 1.0273 0.0883 0.035 Uiso 1 1 calc R . .
H31B H 0.3264 0.9645 0.1285 0.035 Uiso 1 1 calc R . .
C33 C 0.6103(3) 0.7998(3) 0.22307(19) 0.0331(7) Uani 1 1 d . . .
H33A H 0.5635 0.7732 0.2613 0.040 Uiso 1 1 calc R . .
H33B H 0.6652 0.8104 0.2469 0.040 Uiso 1 1 calc R . .
C38 C 0.3187(3) 0.8855(2) -0.05165(17) 0.0261(6) Uani 1 1 d . . .
H38A H 0.2899 0.8352 -0.0526 0.039 Uiso 1 1 calc R . .
H38B H 0.3902 0.8744 -0.0713 0.039 Uiso 1 1 calc R . .
H38C H 0.2732 0.9491 -0.0813 0.039 Uiso 1 1 calc R . .
C37 C 0.2131(2) 0.8880(2) 0.06024(19) 0.0262(6) Uani 1 1 d . . .
H37A H 0.2123 0.8961 0.1075 0.039 Uiso 1 1 calc R . .
H37B H 0.1970 0.8283 0.0667 0.039 Uiso 1 1 calc R . .
H37C H 0.1599 0.9432 0.0277 0.039 Uiso 1 1 calc R . .
C35 C 0.7231(3) 0.6322(3) 0.2433(2) 0.0409(9) Uani 1 1 d . . .
H35A H 0.6730 0.6076 0.2785 0.061 Uiso 1 1 calc R . .
H35B H 0.7749 0.6439 0.2684 0.061 Uiso 1 1 calc R . .
H35C H 0.7599 0.5845 0.2201 0.061 Uiso 1 1 calc R . .
C36 C 0.7416(3) 0.7625(3) 0.1282(2) 0.0314(7) Uani 1 1 d . . .
H36A H 0.7792 0.7117 0.1081 0.047 Uiso 1 1 calc R . .
H36B H 0.7926 0.7779 0.1510 0.047 Uiso 1 1 calc R . .
H36C H 0.7028 0.8205 0.0891 0.047 Uiso 1 1 calc R . .
C43 C 0.7125(2) 0.7720(2) 0.38903(15) 0.0196(5) Uani 1 1 d . . .
C47 C 0.5264(2) 0.7751(2) 0.41172(16) 0.0218(6) Uani 1 1 d . . .
H47 H 0.4762 0.7408 0.4294 0.026 Uiso 1 1 calc R . .
C42 C 0.6351(2) 0.7206(2) 0.41427(16) 0.0193(5) Uani 1 1 d . . .
C41 C 0.6573(2) 0.6200(2) 0.44097(16) 0.0204(5) Uani 1 1 d . . .
H41 H 0.5991 0.5955 0.4572 0.024 Uiso 1 1 calc R . .
C45 C 0.5675(2) 0.9242(2) 0.35806(17) 0.0225(6) Uani 1 1 d . . .
C44 C 0.6769(2) 0.8749(2) 0.36404(17) 0.0224(6) Uani 1 1 d . . .
C40 C 0.8698(2) 0.3996(2) 0.46607(16) 0.0219(6) Uani 1 1 d . . .
C39 C 0.7685(2) 0.4564(2) 0.47078(17) 0.0225(6) Uani 1 1 d . . .
C46 C 0.4903(2) 0.8730(2) 0.38546(17) 0.0234(6) Uani 1 1 d . . .
C53 C 0.7601(3) 0.9289(2) 0.3416(2) 0.0319(7) Uani 1 1 d . . .
C48 C 0.3713(3) 0.9252(2) 0.3836(2) 0.0322(7) Uani 1 1 d . . .
C50 C 0.4199(3) 1.0719(2) 0.3056(2) 0.0340(8) Uani 1 1 d . . .
H50A H 0.4034 1.0625 0.2612 0.041 Uiso 1 1 calc R . .
H50B H 0.4043 1.1422 0.2951 0.041 Uiso 1 1 calc R . .
C49 C 0.3517(3) 1.0319(3) 0.3674(2) 0.0408(9) Uani 1 1 d . . .
H49A H 0.3677 1.0423 0.4115 0.049 Uiso 1 1 calc R . .
H49B H 0.2762 1.0671 0.3542 0.049 Uiso 1 1 calc R . .
C51 C 0.6038(3) 1.0740(3) 0.2840(2) 0.0403(9) Uani 1 1 d . . .
H51A H 0.5720 1.1443 0.2741 0.048 Uiso 1 1 calc R . .
H51B H 0.6186 1.0631 0.2369 0.048 Uiso 1 1 calc R . .
C52 C 0.7049(3) 1.0372(3) 0.3275(3) 0.0426(10) Uani 1 1 d . . .
H52A H 0.6891 1.0480 0.3746 0.051 Uiso 1 1 calc R . .
H52B H 0.7533 1.0743 0.3009 0.051 Uiso 1 1 calc R . .
C56 C 0.8415(3) 0.8952(3) 0.4033(3) 0.0470(11) Uani 1 1 d . . .
H56A H 0.8044 0.8987 0.4482 0.071 Uiso 1 1 calc R . .
H56B H 0.8869 0.9372 0.3903 0.071 Uiso 1 1 calc R . .
H56C H 0.8850 0.8284 0.4106 0.071 Uiso 1 1 calc R . .
C57 C 0.8171(3) 0.9157(3) 0.2729(2) 0.0409(9) Uani 1 1 d . . .
H57A H 0.8489 0.8466 0.2809 0.061 Uiso 1 1 calc R . .
H57B H 0.8726 0.9473 0.2617 0.061 Uiso 1 1 calc R . .
H57C H 0.7662 0.9449 0.2321 0.061 Uiso 1 1 calc R . .
C55 C 0.3164(3) 0.9116(3) 0.3235(3) 0.0494(11) Uani 1 1 d . . .
H55A H 0.2399 0.9427 0.3238 0.074 Uiso 1 1 calc R . .
H55B H 0.3305 0.8424 0.3329 0.074 Uiso 1 1 calc R . .
H55C H 0.3441 0.9411 0.2759 0.074 Uiso 1 1 calc R . .
C54 C 0.3205(3) 0.8834(3) 0.4559(3) 0.0619(15) Uani 1 1 d . . .
H54A H 0.3564 0.8870 0.4955 0.093 Uiso 1 1 calc R . .
H54B H 0.3271 0.8157 0.4642 0.093 Uiso 1 1 calc R . .
H54C H 0.2455 0.9207 0.4542 0.093 Uiso 1 1 calc R . .
C59 C 0.8965(2) 0.2964(2) 0.48389(19) 0.0269(6) Uani 1 1 d . . .
C58 C 0.6830(2) 0.4186(2) 0.49999(18) 0.0257(6) Uani 1 1 d . . .
C61 C 1.1240(2) 0.4462(2) 0.40352(15) 0.0187(5) Uani 1 1 d . . .
C66 C 1.2270(2) 0.3820(2) 0.39935(16) 0.0215(6) Uani 1 1 d . . .
H66 H 1.2377 0.3143 0.4196 0.026 Uiso 1 1 calc R . .
C62 C 1.1063(2) 0.5493(2) 0.37037(16) 0.0201(5) Uani 1 1 d . . .
C64 C 1.2935(2) 0.5166(2) 0.33962(17) 0.0239(6) Uani 1 1 d . . .
C60 C 1.0464(2) 0.4020(2) 0.43433(16) 0.0200(5) Uani 1 1 d . . .
H60 H 1.0685 0.3333 0.4541 0.024 Uiso 1 1 calc R . .
C65 C 1.3103(2) 0.4131(2) 0.36793(17) 0.0229(6) Uani 1 1 d . . .
C63 C 1.1910(2) 0.5833(2) 0.33375(17) 0.0224(6) Uani 1 1 d . . .
C67 C 1.4175(3) 0.3465(2) 0.35837(18) 0.0278(7) Uani 1 1 d . . .
C72 C 1.1687(2) 0.6912(2) 0.28812(18) 0.0265(6) Uani 1 1 d . . .
C73 C 1.4326(3) 0.2405(3) 0.4043(2) 0.0324(7) Uani 1 1 d . . .
H73A H 1.4247 0.2339 0.4558 0.049 Uiso 1 1 calc R . .
H73B H 1.5034 0.2010 0.3966 0.049 Uiso 1 1 calc R . .
H73C H 1.3792 0.2187 0.3899 0.049 Uiso 1 1 calc R . .
C76 C 1.0784(3) 0.7260(3) 0.23229(19) 0.0322(7) Uani 1 1 d . . .
H76A H 1.0675 0.7942 0.2032 0.048 Uiso 1 1 calc R . .
H76B H 1.0132 0.7185 0.2578 0.048 Uiso 1 1 calc R . .
H76C H 1.0969 0.6873 0.2003 0.048 Uiso 1 1 calc R . .
C75 C 1.1415(3) 0.7547(2) 0.3358(2) 0.0311(7) Uani 1 1 d . . .
H75A H 1.1259 0.8228 0.3048 0.047 Uiso 1 1 calc R . .
H75B H 1.2018 0.7370 0.3682 0.047 Uiso 1 1 calc R . .
H75C H 1.0796 0.7451 0.3649 0.047 Uiso 1 1 calc R . .
C70 C 1.3688(3) 0.6501(3) 0.2887(2) 0.0344(8) Uani 1 1 d . . .
H70A H 1.4302 0.6606 0.2580 0.041 Uiso 1 1 calc R . .
H70B H 1.3671 0.6750 0.3288 0.041 Uiso 1 1 calc R . .
C71 C 1.2679(3) 0.7040(3) 0.2437(2) 0.0346(8) Uani 1 1 d . . .
H71A H 1.2717 0.6805 0.2025 0.041 Uiso 1 1 calc R . .
H71B H 1.2616 0.7737 0.2233 0.041 Uiso 1 1 calc R . .
C74 C 1.4305(3) 0.3555(3) 0.2774(2) 0.0369(8) Uani 1 1 d . . .
H74A H 1.3828 0.3267 0.2647 0.055 Uiso 1 1 calc R . .
H74B H 1.5038 0.3215 0.2692 0.055 Uiso 1 1 calc R . .
H74C H 1.4133 0.4239 0.2471 0.055 Uiso 1 1 calc R . .
C68 C 1.4989(3) 0.3820(3) 0.3814(2) 0.0346(8) Uani 1 1 d . . .
H68A H 1.4881 0.3777 0.4329 0.041 Uiso 1 1 calc R . .
H68B H 1.5710 0.3397 0.3774 0.041 Uiso 1 1 calc R . .
C69 C 1.4897(3) 0.4851(3) 0.3347(2) 0.0350(8) Uani 1 1 d . . .
H69A H 1.5258 0.5122 0.3600 0.042 Uiso 1 1 calc R . .
H69B H 1.5267 0.4854 0.2886 0.042 Uiso 1 1 calc R . .
C34 C 0.6633(3) 0.7269(2) 0.18536(18) 0.0259(6) Uani 1 1 d . . .
Cl1 Cl 0.75608(19) 0.36553(17) 0.27633(16) 0.1290(9) Uani 1 1 d . . .
Cl2A Cl 0.92293(17) 0.17831(13) 0.31156(13) 0.0821(8) Uani 0.771(4) 1 d P B 1
C77A C 0.8264(6) 0.2669(6) 0.2529(6) 0.082(3) Uani 0.771(4) 1 d P B 1
H77A H 0.8597 0.2905 0.2056 0.099 Uiso 0.771(4) 1 calc PR B 1
H77B H 0.7754 0.2368 0.2451 0.099 Uiso 0.771(4) 1 calc PR B 1
Cl2B Cl 0.7587(5) 0.2050(4) 0.3795(3) 0.0620(18) Uani 0.229(4) 1 d P B 2
C77B C 0.794(4) 0.243(3) 0.298(4) 0.33(6) Uani 0.229(4) 1 d P B 2
H77C H 0.7575 0.2247 0.2656 0.399 Uiso 0.229(4) 1 calc PR B 2
H77D H 0.8713 0.2163 0.2933 0.399 Uiso 0.229(4) 1 calc PR B 2

loop_
_atom_site_aniso_label
_atom_site_aniso_U_11
_atom_site_aniso_U_22
_atom_site_aniso_U_33
_atom_site_aniso_U_23
_atom_site_aniso_U_13
_atom_site_aniso_U_12
Pd1 0.01691(9) 0.01078(9) 0.02065(11) -0.00504(8) -0.00407(7) -0.00202(7)
Pd2 0.01727(10) 0.01808(10) 0.01690(11) -0.00454(8) -0.00040(7) -0.00704(8)
O2 0.0206(9) 0.0110(9) 0.0249(11) -0.0059(8) -0.0056(8) -0.0024(7)
O1 0.0208(9) 0.0156(9) 0.0288(12) -0.0097(9) -0.0060(8) -0.0017(8)
O3 0.0205(9) 0.0207(10) 0.0238(11) -0.0050(8) 0.0009(8) -0.0093(8)
O4 0.0207(9) 0.0200(10) 0.0242(11) -0.0070(9) 0.0031(8) -0.0080(8)
N2 0.0189(10) 0.0097(10) 0.0174(11) -0.0051(9) -0.0013(8) -0.0022(8)
N1 0.0185(11) 0.0117(10) 0.0246(13) -0.0057(9) -0.0058(9) -0.0027(8)
N4 0.0270(13) 0.0188(12) 0.0266(14) -0.0047(11) -0.0043(10) -0.0012(10)
N6 0.0322(13) 0.0188(12) 0.0271(14) -0.0127(11) -0.0011(11) -0.0090(10)
N5 0.0287(14) 0.0271(15) 0.054(2) -0.0162(14) -0.0221(14) 0.0035(11)
N3 0.0302(14) 0.0196(13) 0.056(2) -0.0136(13) -0.0040(13) -0.0065(11)
N7 0.0204(11) 0.0183(11) 0.0194(12) -0.0035(9) 0.0008(9) -0.0087(9)
N8 0.0216(11) 0.0189(11) 0.0162(12) -0.0043(9) 0.0000(9) -0.0080(9)
N12 0.0208(12) 0.0326(15) 0.0337(16) -0.0094(13) 0.0056(11) -0.0087(11)
N11 0.0276(13) 0.0196(13) 0.0399(17) -0.0034(12) -0.0022(12) -0.0070(11)
N9 0.0276(14) 0.0282(15) 0.0434(18) -0.0002(13) -0.0005(12) -0.0136(12)
N10 0.0428(18) 0.0258(15) 0.051(2) -0.0103(14) -0.0008(15) -0.0118(13)
C6 0.0190(13) 0.0211(14) 0.0328(17) -0.0109(13) -0.0058(12) -0.0010(11)
C3 0.0257(14) 0.0137(12) 0.0281(16) -0.0064(11) -0.0071(12) -0.0047(11)
C2 0.0214(12) 0.0110(11) 0.0189(14) -0.0041(10) -0.0006(10) -0.0032(10)
C5 0.0216(13) 0.0168(13) 0.0256(15) -0.0074(12) -0.0041(11) -0.0029(10)
C15 0.0227(14) 0.0303(17) 0.0324(18) -0.0119(14) -0.0078(12) -0.0042(12)
C1 0.0227(13) 0.0137(12) 0.0203(14) -0.0064(11) -0.0007(10) -0.0042(10)
C4 0.0223(13) 0.0173(13) 0.0294(16) -0.0071(12) -0.0073(11) -0.0042(11)
C8 0.0255(14) 0.0244(15) 0.0322(17) -0.0101(13) -0.0065(12) -0.0070(12)
C7 0.0220(14) 0.0248(15) 0.0319(18) -0.0078(13) -0.0072(12) -0.0027(12)
C9 0.0293(15) 0.0202(14) 0.0348(18) -0.0091(13) -0.0103(13) -0.0065(12)
C10 0.0221(15) 0.0280(17) 0.050(2) -0.0213(16) -0.0119(14) 0.0060(12)
C12 0.0301(18) 0.0325(19) 0.066(3) -0.0228(19) -0.0227(18) 0.0112(15)
C11 0.0294(18) 0.049(2) 0.071(3) -0.038(2) -0.0178(19) 0.0131(17)
C13A 0.067(16) 0.028(7) 0.087(19) -0.023(9) -0.051(12) 0.005(9)
C14A 0.040(4) 0.032(4) 0.030(4) -0.009(3) -0.017(3) -0.005(3)
C18A 0.025(3) 0.061(5) 0.032(4) -0.021(4) 0.004(3) -0.022(3)
C19A 0.025(3) 0.038(4) 0.028(4) -0.023(3) -0.005(2) -0.007(3)
C13B 0.023(4) 0.048(11) 0.053(8) -0.019(7) -0.024(5) 0.004(5)
C14B 0.021(3) 0.044(4) 0.044(4) -0.021(3) -0.011(3) -0.004(3)
C19B 0.038(4) 0.080(7) 0.033(4) -0.031(4) -0.005(3) -0.001(4)
C18B 0.053(5) 0.038(4) 0.088(7) -0.025(5) -0.044(5) -0.004(4)
C17 0.045(2) 0.0207(16) 0.064(3) -0.0122(17) -0.0158(19) -0.0021(15)
C16 0.0288(18) 0.055(3) 0.060(3) -0.040(2) -0.0058(17) 0.0020(17)
C21 0.0242(13) 0.0126(12) 0.0209(14) -0.0072(11) 0.0014(11) -0.0038(10)
C20 0.0201(13) 0.0191(14) 0.0292(16) -0.0070(12) -0.0037(11) -0.0034(11)
C23 0.0200(12) 0.0127(12) 0.0164(13) -0.0035(10) -0.0015(10) -0.0039(10)
C22 0.0204(12) 0.0127(12) 0.0162(13) -0.0040(10) -0.0018(10) -0.0030(10)
C24 0.0195(12) 0.0137(12) 0.0148(13) -0.0049(10) -0.0006(10) -0.0038(10)
C27 0.0248(13) 0.0187(13) 0.0161(13) -0.0051(11) -0.0012(10) -0.0085(11)
C25 0.0214(12) 0.0127(12) 0.0175(13) -0.0049(10) -0.0001(10) -0.0046(10)
C29 0.0278(14) 0.0106(12) 0.0198(14) -0.0050(10) -0.0007(11) -0.0032(10)
C26 0.0253(13) 0.0157(12) 0.0163(13) -0.0062(10) 0.0032(10) -0.0095(10)
C28 0.0214(13) 0.0171(13) 0.0192(14) -0.0031(11) -0.0038(10) -0.0051(10)
C30 0.0345(16) 0.0140(13) 0.0285(17) -0.0059(12) -0.0016(13) -0.0070(12)
C32 0.0387(18) 0.0281(16) 0.0309(18) -0.0183(14) 0.0001(14) -0.0142(14)
C31 0.0367(17) 0.0169(14) 0.0356(19) -0.0134(13) -0.0021(14) -0.0061(12)
C33 0.049(2) 0.0358(18) 0.0234(17) -0.0135(14) -0.0035(14) -0.0192(16)
C38 0.0325(16) 0.0182(14) 0.0231(16) -0.0069(12) -0.0039(12) -0.0007(12)
C37 0.0250(14) 0.0182(14) 0.0311(17) -0.0075(13) -0.0009(12) -0.0015(11)
C35 0.055(2) 0.0317(19) 0.036(2) 0.0000(16) -0.0245(17) -0.0185(17)
C36 0.0289(16) 0.0308(17) 0.0372(19) -0.0108(15) -0.0036(14) -0.0125(13)
C43 0.0234(13) 0.0209(13) 0.0138(13) -0.0033(11) -0.0022(10) -0.0081(11)
C47 0.0204(13) 0.0225(14) 0.0192(14) -0.0023(11) 0.0015(10) -0.0082(11)
C42 0.0198(12) 0.0211(13) 0.0155(13) -0.0032(11) 0.0010(10) -0.0078(10)
C41 0.0218(13) 0.0207(14) 0.0171(14) -0.0019(11) 0.0008(10) -0.0098(11)
C45 0.0256(14) 0.0204(14) 0.0222(15) -0.0062(12) -0.0011(11) -0.0086(11)
C44 0.0245(14) 0.0208(14) 0.0225(15) -0.0051(12) -0.0012(11) -0.0099(11)
C40 0.0253(14) 0.0209(14) 0.0186(14) -0.0037(11) -0.0002(11) -0.0092(11)
C39 0.0246(14) 0.0209(14) 0.0205(14) -0.0029(11) -0.0010(11) -0.0093(11)
C46 0.0214(13) 0.0222(14) 0.0244(15) -0.0060(12) 0.0005(11) -0.0061(11)
C53 0.0272(15) 0.0217(15) 0.049(2) -0.0088(15) -0.0034(14) -0.0124(13)
C48 0.0246(15) 0.0231(15) 0.040(2) -0.0047(14) 0.0025(13) -0.0024(12)
C50 0.0326(17) 0.0198(15) 0.043(2) -0.0061(14) -0.0041(15) -0.0039(13)
C49 0.0329(18) 0.0314(19) 0.054(3) -0.0131(18) 0.0018(17) -0.0061(15)
C51 0.0337(18) 0.0210(16) 0.058(3) -0.0038(16) 0.0049(17) -0.0097(14)
C52 0.0332(18) 0.0235(17) 0.072(3) -0.0132(18) -0.0008(18) -0.0128(14)
C56 0.038(2) 0.035(2) 0.074(3) -0.021(2) -0.017(2) -0.0133(16)
C57 0.0331(18) 0.0293(18) 0.052(2) -0.0011(17) 0.0101(17) -0.0150(15)
C55 0.0302(18) 0.039(2) 0.078(3) -0.018(2) -0.0172(19) -0.0069(16)
C54 0.036(2) 0.040(2) 0.077(4) 0.003(2) 0.022(2) 0.0014(18)
C59 0.0247(14) 0.0248(15) 0.0298(17) -0.0064(13) 0.0006(12) -0.0089(12)
C58 0.0248(14) 0.0185(14) 0.0285(17) 0.0001(12) -0.0032(12) -0.0077(11)
C61 0.0208(13) 0.0218(13) 0.0134(13) -0.0060(11) 0.0015(10) -0.0070(11)
C66 0.0245(14) 0.0216(14) 0.0158(13) -0.0037(11) -0.0017(10) -0.0060(11)
C62 0.0219(13) 0.0234(14) 0.0168(14) -0.0067(11) -0.0002(10) -0.0092(11)
C64 0.0230(14) 0.0286(16) 0.0189(14) -0.0077(12) 0.0040(11) -0.0079(12)
C60 0.0246(13) 0.0194(13) 0.0158(13) -0.0052(11) -0.0002(10) -0.0072(11)
C65 0.0195(13) 0.0272(15) 0.0206(15) -0.0085(12) -0.0014(11) -0.0042(11)
C63 0.0245(14) 0.0246(14) 0.0200(14) -0.0082(12) 0.0015(11) -0.0098(12)
C67 0.0245(14) 0.0294(16) 0.0245(16) -0.0090(13) 0.0031(12) -0.0029(12)
C72 0.0252(14) 0.0247(15) 0.0257(16) -0.0035(13) 0.0046(12) -0.0093(12)
C73 0.0293(16) 0.0317(17) 0.0288(18) -0.0101(14) 0.0004(13) 0.0004(13)
C76 0.0314(16) 0.0300(17) 0.0270(17) 0.0003(14) -0.0005(13) -0.0095(14)
C75 0.0280(16) 0.0268(16) 0.039(2) -0.0094(15) 0.0060(14) -0.0128(13)
C70 0.0290(16) 0.0339(18) 0.038(2) -0.0078(16) 0.0093(14) -0.0138(14)
C71 0.0306(17) 0.0347(18) 0.0313(19) -0.0025(15) 0.0093(14) -0.0130(14)
C74 0.0376(19) 0.0360(19) 0.0283(18) -0.0122(15) 0.0063(14) 0.0000(15)
C68 0.0207(14) 0.043(2) 0.0331(19) -0.0076(16) 0.0010(13) -0.0076(14)
C69 0.0218(15) 0.043(2) 0.038(2) -0.0124(17) 0.0061(13) -0.0107(14)
C34 0.0337(16) 0.0229(15) 0.0238(16) -0.0051(12) -0.0092(12) -0.0125(12)
Cl1 0.1057(16) 0.0910(14) 0.158(2) -0.0354(15) 0.0171(15) 0.0009(12)
Cl2A 0.0767(13) 0.0533(10) 0.1085(17) -0.0138(10) -0.0445(12) -0.0118(9)
C77A 0.050(4) 0.080(6) 0.126(8) -0.051(6) -0.021(4) -0.009(4)
Cl2B 0.068(4) 0.061(3) 0.061(4) -0.025(3) 0.012(3) -0.023(3)
C77B 0.26(6) 0.18(4) 0.73(14) -0.33(7) 0.41(8) -0.20(4)

loop_
_atom_type_symbol
_atom_type_description
_atom_type_scat_dispersion_real
_atom_type_scat_dispersion_imag
_atom_type_scat_source
C C 0.0033 0.0016 'International Tables Vol C Tables 4.2.6.8 and 6.1.1.4'
H H 0.0000 0.0000 'International Tables Vol C Tables 4.2.6.8 and 6.1.1.4'
N N 0.0061 0.0033 'International Tables Vol C Tables 4.2.6.8 and 6.1.1.4'
O O 0.0106 0.0060 'International Tables Vol C Tables 4.2.6.8 and 6.1.1.4'
Pd Pd -0.9988 1.0072 'International Tables Vol C Tables 4.2.6.8 and 6.1.1.4'
Cl Cl 0.1484 0.1585 'International Tables Vol C Tables 4.2.6.8 and 6.1.1.4'

loop_
_geom_angle_atom_site_label_1
_geom_angle_atom_site_label_2
_geom_angle_atom_site_label_3
_geom_angle
N2 Pd1 N1 83.96(9)
N2 Pd1 O1 177.40(9)
N1 Pd1 O1 93.73(9)
N2 Pd1 O2 93.97(9)
N1 Pd1 O2 177.77(9)
O1 Pd1 O2 88.35(8)
N8 Pd2 N7 84.22(10)
N8 Pd2 O4 93.50(9)
N7 Pd2 O4 176.81(10)
N8 Pd2 O3 177.48(9)
N7 Pd2 O3 93.36(9)
O4 Pd2 O3 88.94(8)
C24 O2 Pd1 126.48(17)
C5 O1 Pd1 126.58(18)
C43 O3 Pd2 126.42(18)
C62 O4 Pd2 126.33(19)
C22 N2 C2 123.7(2)
C22 N2 Pd1 124.74(18)
C2 N2 Pd1 111.60(18)
C3 N1 C1 123.7(2)
C3 N1 Pd1 124.51(19)
C1 N1 Pd1 111.72(18)
C26 N6 C31 120.5(3)
C26 N6 C32 124.0(3)
C31 N6 C32 114.9(2)
C7 N5 C13B 123.8(11)
C7 N5 C12 121.1(3)
C13B N5 C12 114.7(11)
C7 N5 C13A 122.6(11)
C13B N5 C13A 12(3)
C12 N5 C13A 113.0(12)
C41 N7 C39 123.4(2)
C41 N7 Pd2 125.3(2)
C39 N7 Pd2 111.19(19)
C60 N8 C40 123.3(3)
C60 N8 Pd2 125.1(2)
C40 N8 Pd2 111.55(19)
C64 N12 C70 120.6(3)
C64 N12 C69 124.4(3)
C70 N12 C69 114.0(3)
C45 N11 C50 120.7(3)
C45 N11 C51 119.3(3)
C50 N11 C51 115.7(3)
C7 C6 C5 119.5(3)
C7 C6 C10 121.8(3)
C5 C6 C10 118.6(3)
N1 C3 C4 125.9(3)
C1 C2 N2 116.4(2)
C1 C2 C21 123.0(2)
N2 C2 C21 120.6(2)
O1 C5 C6 117.9(3)
O1 C5 C4 123.2(3)
C6 C5 C4 118.9(3)
C19B C15 C18B 114.1(7)
C19B C15 C18A 145.1(5)
C18B C15 C18A 53.4(5)
C19B C15 C8 104.4(4)
C18B C15 C8 111.5(4)
C18A C15 C8 110.5(4)
C19B C15 C14A 53.3(5)
C18B C15 C14A 138.3(5)
C18A C15 C14A 111.1(5)
C8 C15 C14A 110.2(4)
C19B C15 C14B 112.1(5)
C18B C15 C14B 107.4(5)
C18A C15 C14B 56.4(4)
C8 C15 C14B 107.3(4)
C14A C15 C14B 59.7(4)
C19B C15 C19A 57.8(5)
C18B C15 C19A 57.3(5)
C18A C15 C19A 106.4(5)
C8 C15 C19A 114.8(3)
C14A C15 C19A 103.6(5)
C14B C15 C19A 137.9(4)
C2 C1 N1 116.2(2)
C2 C1 C20 122.8(3)
N1 C1 C20 120.8(3)
C3 C4 C9 116.7(3)
C3 C4 C5 125.5(3)
C9 C4 C5 117.8(3)
C9 C8 C7 117.8(3)
C9 C8 C15 121.7(3)
C7 C8 C15 120.5(3)
N5 C7 C6 121.0(3)
N5 C7 C8 118.1(3)
C6 C7 C8 120.9(3)
C8 C9 C4 123.9(3)
C17 C10 C6 110.8(3)
C17 C10 C16 109.7(3)
C6 C10 C16 112.7(3)
C17 C10 C11 110.5(3)
C6 C10 C11 108.0(3)
C16 C10 C11 105.0(3)
N5 C12 C11 110.8(3)
C12 C11 C10 112.8(3)
N5 C13A C14A 115(2)
C15 C14A C13A 107.7(15)
N5 C13B C14B 112(2)
C13B C14B C15 111.0(11)
N4 C21 C2 176.4(3)
N3 C20 C1 175.7(3)
C22 C23 C28 116.0(2)
C22 C23 C24 126.1(3)
C28 C23 C24 117.9(2)
N2 C22 C23 125.7(3)
O2 C24 C25 117.7(2)
O2 C24 C23 122.9(2)
C25 C24 C23 119.4(2)
C28 C27 C26 118.0(3)
C28 C27 C34 122.0(3)
C26 C27 C34 120.0(3)
C26 C25 C24 119.3(2)
C26 C25 C29 121.7(2)
C24 C25 C29 119.0(2)
C37 C29 C30 110.0(2)
C37 C29 C38 109.1(3)
C30 C29 C38 105.9(2)
C37 C29 C25 111.9(2)
C30 C29 C25 107.9(2)
C38 C29 C25 111.8(2)
N6 C26 C25 120.8(3)
N6 C26 C27 118.3(3)
C25 C26 C27 120.9(2)
C27 C28 C23 123.8(3)
C31 C30 C29 112.9(3)
N6 C32 C33 112.9(3)
N6 C31 C30 110.1(3)
C32 C33 C34 112.0(3)
O3 C43 C44 118.2(3)
O3 C43 C42 123.2(3)
C44 C43 C42 118.6(3)
C46 C47 C42 123.7(3)
C41 C42 C47 115.7(3)
C41 C42 C43 125.6(3)
C47 C42 C43 118.7(3)
N7 C41 C42 125.9(3)
N11 C45 C44 120.5(3)
N11 C45 C46 118.0(3)
C44 C45 C46 121.5(3)
C45 C44 C43 119.5(3)
C45 C44 C53 122.0(3)
C43 C44 C53 118.4(3)
C39 C40 N8 116.6(3)
C39 C40 C59 122.2(3)
N8 C40 C59 121.1(3)
C40 C39 N7 116.5(3)
C40 C39 C58 123.6(3)
N7 C39 C58 119.9(3)
C47 C46 C45 117.6(3)
C47 C46 C48 119.9(3)
C45 C46 C48 122.5(3)
C57 C53 C52 109.4(3)
C57 C53 C44 111.2(3)
C52 C53 C44 109.0(3)
C57 C53 C56 109.7(3)
C52 C53 C56 106.0(3)
C44 C53 C56 111.3(3)
C49 C48 C54 109.3(3)
C49 C48 C46 110.2(3)
C54 C48 C46 111.3(3)
C49 C48 C55 109.1(3)
C54 C48 C55 107.3(4)
C46 C48 C55 109.6(3)
N11 C50 C49 110.1(3)
C48 C49 C50 111.1(3)
N11 C51 C52 108.9(3)
C51 C52 C53 112.0(3)
N10 C59 C40 177.5(4)
N9 C58 C39 176.1(4)
C60 C61 C66 115.6(3)
C60 C61 C62 125.6(3)
C66 C61 C62 118.5(3)
C65 C66 C61 123.3(3)
O4 C62 C63 117.8(3)
O4 C62 C61 123.1(3)
C63 C62 C61 119.1(3)
N12 C64 C63 121.0(3)
N12 C64 C65 117.7(3)
C63 C64 C65 121.4(3)
N8 C60 C61 125.6(3)
C66 C65 C64 117.6(3)
C66 C65 C67 123.9(3)
C64 C65 C67 118.5(3)
C64 C63 C62 119.0(3)
C64 C63 C72 121.6(3)
C62 C63 C72 119.4(3)
C65 C67 C73 113.0(3)
C65 C67 C68 105.8(3)
C73 C67 C68 110.0(3)
C65 C67 C74 109.0(3)
C73 C67 C74 108.8(3)
C68 C67 C74 110.4(3)
C75 C72 C63 111.9(3)
C75 C72 C76 109.2(3)
C63 C72 C76 111.5(3)
C75 C72 C71 109.7(3)
C63 C72 C71 108.2(3)
C76 C72 C71 106.1(3)
N12 C70 C71 109.8(3)
C70 C71 C72 112.6(3)
C69 C68 C67 111.4(3)
N12 C69 C68 113.4(3)
C33 C34 C27 107.1(3)
C33 C34 C35 107.9(3)
C27 C34 C35 112.2(3)
C33 C34 C36 111.3(3)
C27 C34 C36 109.2(3)
C35 C34 C36 109.2(3)
C77B Cl1 C77A 32.2(16)
Cl1 C77A Cl2A 118.3(6)
Cl2B C77B Cl1 103(2)

loop_
_geom_bond_atom_site_label_1
_geom_bond_atom_site_label_2
_geom_bond_distance
Pd1 N2 1.948(2)
Pd1 N1 1.953(2)
Pd1 O1 1.977(2)
Pd1 O2 1.9815(19)
Pd2 N8 1.951(2)
Pd2 N7 1.952(2)
Pd2 O4 1.982(2)
Pd2 O3 1.986(2)
O2 C24 1.301(3)
O1 C5 1.301(3)
O3 C43 1.301(3)
O4 C62 1.299(4)
N2 C22 1.331(3)
N2 C2 1.388(3)
N1 C3 1.332(4)
N1 C1 1.384(4)
N4 C21 1.145(4)
N6 C26 1.362(4)
N6 C31 1.449(4)
N6 C32 1.465(4)
N5 C7 1.372(4)
N5 C13B 1.44(3)
N5 C12 1.445(5)
N5 C13A 1.47(4)
N3 C20 1.145(4)
N7 C41 1.315(4)
N7 C39 1.398(4)
N8 C60 1.322(4)
N8 C40 1.388(4)
N12 C64 1.364(4)
N12 C70 1.451(5)
N12 C69 1.466(4)
N11 C45 1.376(4)
N11 C50 1.451(4)
N11 C51 1.452(4)
N9 C58 1.150(4)
N10 C59 1.142(4)
C6 C7 1.411(4)
C6 C5 1.418(4)
C6 C10 1.534(4)
C3 C4 1.394(4)
C2 C1 1.379(4)
C2 C21 1.440(4)
C5 C4 1.447(4)
C15 C19B 1.474(9)
C15 C18B 1.495(9)
C15 C18A 1.512(8)
C15 C8 1.526(4)
C15 C14A 1.542(8)
C15 C14B 1.554(7)
C15 C19A 1.588(7)
C1 C20 1.432(4)
C4 C9 1.430(4)
C8 C9 1.344(4)
C8 C7 1.455(5)
C10 C17 1.531(6)
C10 C16 1.535(6)
C10 C11 1.542(5)
C12 C11 1.499(6)
C13A C14A 1.56(3)
C13B C14B 1.47(3)
C23 C22 1.392(4)
C23 C28 1.433(4)
C23 C24 1.450(4)
C24 C25 1.420(4)
C27 C28 1.349(4)
C27 C26 1.454(4)
C27 C34 1.526(4)
C25 C26 1.419(4)
C25 C29 1.542(4)
C29 C37 1.533(4)
C29 C30 1.536(4)
C29 C38 1.538(4)
C30 C31 1.496(5)
C32 C33 1.497(5)
C33 C34 1.520(5)
C35 C34 1.530(5)
C36 C34 1.537(5)
C43 C44 1.423(4)
C43 C42 1.447(4)
C47 C46 1.355(4)
C47 C42 1.422(4)
C42 C41 1.400(4)
C45 C44 1.410(4)
C45 C46 1.446(4)
C44 C53 1.538(4)
C40 C39 1.373(4)
C40 C59 1.442(4)
C39 C58 1.427(4)
C46 C48 1.532(4)
C53 C57 1.532(6)
C53 C52 1.537(5)
C53 C56 1.539(5)
C48 C49 1.510(5)
C48 C54 1.531(6)
C48 C55 1.556(6)
C50 C49 1.518(5)
C51 C52 1.504(6)
C61 C60 1.395(4)
C61 C66 1.432(4)
C61 C62 1.447(4)
C66 C65 1.360(4)
C62 C63 1.424(4)
C64 C63 1.413(4)
C64 C65 1.450(4)
C65 C67 1.514(4)
C63 C72 1.539(4)
C67 C73 1.528(5)
C67 C68 1.530(5)
C67 C74 1.545(5)
C72 C75 1.531(5)
C72 C76 1.540(5)
C72 C71 1.542(4)
C70 C71 1.511(5)
C68 C69 1.509(5)
Cl1 C77B 1.71(4)
Cl1 C77A 1.713(8)
Cl2A C77A 1.707(8)
Cl2B C77B 1.59(6)

loop_
_geom_torsion_atom_site_label_1
_geom_torsion_atom_site_label_2
_geom_torsion_atom_site_label_3
_geom_torsion_atom_site_label_4
_geom_torsion
N2 Pd1 O2 C24 2.1(2)
N1 Pd1 O2 C24 -20(3)
O1 Pd1 O2 C24 -179.1(2)
N2 Pd1 O1 C5 -30(2)
N1 Pd1 O1 C5 -2.4(3)
O2 Pd1 O1 C5 176.8(3)
N8 Pd2 O3 C43 -22(2)
N7 Pd2 O3 C43 -5.7(2)
O4 Pd2 O3 C43 172.1(2)
N8 Pd2 O4 C62 2.1(2)
N7 Pd2 O4 C62 -42.2(19)
O3 Pd2 O4 C62 -178.5(2)
N1 Pd1 N2 C22 179.2(2)
O1 Pd1 N2 C22 -153(2)
O2 Pd1 N2 C22 0.0(2)
N1 Pd1 N2 C2 -1.83(19)
O1 Pd1 N2 C2 26(2)
O2 Pd1 N2 C2 179.01(19)
N2 Pd1 N1 C3 -174.9(3)
O1 Pd1 N1 C3 6.3(3)
O2 Pd1 N1 C3 -153(2)
N2 Pd1 N1 C1 2.3(2)
O1 Pd1 N1 C1 -176.5(2)
O2 Pd1 N1 C1 25(3)
N8 Pd2 N7 C41 -174.7(3)
O4 Pd2 N7 C41 -130.3(17)
O3 Pd2 N7 C41 6.0(3)
N8 Pd2 N7 C39 0.4(2)
O4 Pd2 N7 C39 44.8(18)
O3 Pd2 N7 C39 -178.9(2)
N7 Pd2 N8 C60 -176.8(3)
O4 Pd2 N8 C60 5.4(2)
O3 Pd2 N8 C60 -161(2)
N7 Pd2 N8 C40 0.3(2)
O4 Pd2 N8 C40 -177.5(2)
O3 Pd2 N8 C40 17(2)
C1 N1 C3 C4 178.7(3)
Pd1 N1 C3 C4 -4.4(5)
C22 N2 C2 C1 -180.0(3)
Pd1 N2 C2 C1 1.0(3)
C22 N2 C2 C21 0.4(4)
Pd1 N2 C2 C21 -178.6(2)
Pd1 O1 C5 C6 175.6(2)
Pd1 O1 C5 C4 -3.8(4)
C7 C6 C5 O1 167.9(3)
C10 C6 C5 O1 -8.3(5)
C7 C6 C5 C4 -12.7(5)
C10 C6 C5 C4 171.2(3)
N2 C2 C1 N1 0.9(4)
C21 C2 C1 N1 -179.5(3)
N2 C2 C1 C20 -174.4(3)
C21 C2 C1 C20 5.2(5)
C3 N1 C1 C2 174.9(3)
Pd1 N1 C1 C2 -2.4(3)
C3 N1 C1 C20 -9.8(5)
Pd1 N1 C1 C20 173.0(2)
N1 C3 C4 C9 175.3(3)
N1 C3 C4 C5 -3.7(6)
O1 C5 C4 C3 8.1(5)
C6 C5 C4 C3 -171.3(3)
O1 C5 C4 C9 -170.9(3)
C6 C5 C4 C9 9.7(5)
C19B C15 C8 C9 -89.8(5)
C18B C15 C8 C9 33.8(7)
C18A C15 C8 C9 91.3(5)
C14A C15 C8 C9 -145.5(5)
C14B C15 C8 C9 151.1(4)
C19A C15 C8 C9 -28.9(6)
C19B C15 C8 C7 88.1(5)
C18B C15 C8 C7 -148.3(6)
C18A C15 C8 C7 -90.8(5)
C14A C15 C8 C7 32.4(5)
C14B C15 C8 C7 -31.0(5)
C19A C15 C8 C7 149.0(4)
C13B N5 C7 C6 177.7(15)
C12 N5 C7 C6 5.3(6)
C13A N5 C7 C6 163.2(17)
C13B N5 C7 C8 -2.5(16)
C12 N5 C7 C8 -174.8(4)
C13A N5 C7 C8 -17.0(18)
C5 C6 C7 N5 -173.6(3)
C10 C6 C7 N5 2.5(5)
C5 C6 C7 C8 6.6(5)
C10 C6 C7 C8 -177.4(3)
C9 C8 C7 N5 -177.1(3)
C15 C8 C7 N5 5.0(5)
C9 C8 C7 C6 2.8(5)
C15 C8 C7 C6 -175.2(3)
C7 C8 C9 C4 -5.9(5)
C15 C8 C9 C4 172.0(3)
C3 C4 C9 C8 -179.3(3)
C5 C4 C9 C8 -0.2(5)
C7 C6 C10 C17 -101.9(4)
C5 C6 C10 C17 74.1(4)
C7 C6 C10 C16 134.7(4)
C5 C6 C10 C16 -49.3(4)
C7 C6 C10 C11 19.2(5)
C5 C6 C10 C11 -164.8(3)
C7 N5 C12 C11 -34.8(6)
C13B N5 C12 C11 152.2(14)
C13A N5 C12 C11 165.4(15)
N5 C12 C11 C10 57.2(5)
C17 C10 C11 C12 73.0(5)
C6 C10 C11 C12 -48.3(5)
C16 C10 C11 C12 -168.8(4)
C7 N5 C13A C14A -10(3)
C13B N5 C13A C14A -110(11)
C12 N5 C13A C14A 149.5(18)
C19B C15 C14A C13A -148.1(15)
C18B C15 C14A C13A 126.1(16)
C18A C15 C14A C13A 67.9(15)
C8 C15 C14A C13A -54.9(14)
C14B C15 C14A C13A 43.8(14)
C19A C15 C14A C13A -178.2(14)
N5 C13A C14A C15 46(3)
C7 N5 C13B C14B 29(2)
C12 N5 C13B C14B -158.4(12)
C13A N5 C13B C14B 117(11)
N5 C13B C14B C15 -56(2)
C19B C15 C14B C13B -58.0(16)
C18B C15 C14B C13B 176.0(15)
C18A C15 C14B C13B 159.5(16)
C8 C15 C14B C13B 56.1(15)
C14A C15 C14B C13B -47.7(15)
C19A C15 C14B C13B -123.9(16)
C1 C2 C21 N4 -163(5)
N2 C2 C21 N4 17(6)
C2 C1 C20 N3 128(5)
N1 C1 C20 N3 -47(5)
C2 N2 C22 C23 -179.9(3)
Pd1 N2 C22 C23 -1.1(4)
C28 C23 C22 N2 -179.8(3)
C24 C23 C22 N2 0.3(5)
Pd1 O2 C24 C25 176.89(19)
Pd1 O2 C24 C23 -3.2(4)
C22 C23 C24 O2 2.0(5)
C28 C23 C24 O2 -178.0(3)
C22 C23 C24 C25 -178.1(3)
C28 C23 C24 C25 2.0(4)
O2 C24 C25 C26 172.1(3)
C23 C24 C25 C26 -7.8(4)
O2 C24 C25 C29 -8.0(4)
C23 C24 C25 C29 172.1(3)
C26 C25 C29 C37 -108.8(3)
C24 C25 C29 C37 71.4(3)
C26 C25 C29 C30 12.4(4)
C24 C25 C29 C30 -167.5(3)
C26 C25 C29 C38 128.5(3)
C24 C25 C29 C38 -51.4(4)
C31 N6 C26 C25 3.1(4)
C32 N6 C26 C25 173.8(3)
C31 N6 C26 C27 -176.9(3)
C32 N6 C26 C27 -6.2(4)
C24 C25 C26 N6 -170.4(3)
C29 C25 C26 N6 9.7(4)
C24 C25 C26 C27 9.6(4)
C29 C25 C26 C27 -170.3(3)
C28 C27 C26 N6 174.7(3)
C34 C27 C26 N6 -6.3(4)
C28 C27 C26 C25 -5.3(4)
C34 C27 C26 C25 173.7(3)
C26 C27 C28 C23 -0.8(4)
C34 C27 C28 C23 -179.7(3)
C22 C23 C28 C27 -177.5(3)
C24 C23 C28 C27 2.4(4)
C37 C29 C30 C31 76.0(3)
C38 C29 C30 C31 -166.2(3)
C25 C29 C30 C31 -46.3(3)
C26 N6 C32 C33 -15.2(5)
C31 N6 C32 C33 156.0(3)
C26 N6 C31 C30 -37.2(4)
C32 N6 C31 C30 151.3(3)
C29 C30 C31 N6 59.8(4)
N6 C32 C33 C34 48.2(4)
Pd2 O3 C43 C44 -175.6(2)
Pd2 O3 C43 C42 2.6(4)
C46 C47 C42 C41 -178.0(3)
C46 C47 C42 C43 1.4(5)
O3 C43 C42 C41 2.3(5)
C44 C43 C42 C41 -179.4(3)
O3 C43 C42 C47 -177.0(3)
C44 C43 C42 C47 1.3(4)
C39 N7 C41 C42 -178.0(3)
Pd2 N7 C41 C42 -3.5(4)
C47 C42 C41 N7 177.4(3)
C43 C42 C41 N7 -1.9(5)
C50 N11 C45 C44 167.6(3)
C51 N11 C45 C44 11.9(5)
C50 N11 C45 C46 -11.7(5)
C51 N11 C45 C46 -167.4(3)
N11 C45 C44 C43 -171.2(3)
C46 C45 C44 C43 8.1(5)
N11 C45 C44 C53 6.5(5)
C46 C45 C44 C53 -174.3(3)
O3 C43 C44 C45 172.4(3)
C42 C43 C44 C45 -5.9(4)
O3 C43 C44 C53 -5.3(4)
C42 C43 C44 C53 176.4(3)
C60 N8 C40 C39 176.2(3)
Pd2 N8 C40 C39 -1.0(3)
C60 N8 C40 C59 -8.1(5)
Pd2 N8 C40 C59 174.7(2)
N8 C40 C39 N7 1.4(4)
C59 C40 C39 N7 -174.3(3)
N8 C40 C39 C58 -178.1(3)
C59 C40 C39 C58 6.3(5)
C41 N7 C39 C40 174.1(3)
Pd2 N7 C39 C40 -1.1(3)
C41 N7 C39 C58 -6.4(5)
Pd2 N7 C39 C58 178.4(2)
C42 C47 C46 C45 0.6(5)
C42 C47 C46 C48 178.8(3)
N11 C45 C46 C47 173.9(3)
C44 C45 C46 C47 -5.4(5)
N11 C45 C46 C48 -4.2(5)
C44 C45 C46 C48 176.4(3)
C45 C44 C53 C57 -110.2(4)
C43 C44 C53 C57 67.5(4)
C45 C44 C53 C52 10.5(5)
C43 C44 C53 C52 -171.8(3)
C45 C44 C53 C56 127.2(3)
C43 C44 C53 C56 -55.2(4)
C47 C46 C48 C49 168.1(3)
C45 C46 C48 C49 -13.7(5)
C47 C46 C48 C54 46.8(5)
C45 C46 C48 C54 -135.1(4)
C47 C46 C48 C55 -71.7(4)
C45 C46 C48 C55 106.4(4)
C45 N11 C50 C49 44.0(5)
C51 N11 C50 C49 -159.5(3)
C54 C48 C49 C50 167.6(4)
C46 C48 C49 C50 45.1(4)
C55 C48 C49 C50 -75.4(4)
N11 C50 C49 C48 -60.8(4)
C45 N11 C51 C52 -45.4(5)
C50 N11 C51 C52 157.7(3)
N11 C51 C52 C53 62.0(5)
C57 C53 C52 C51 77.7(4)
C44 C53 C52 C51 -44.1(5)
C56 C53 C52 C51 -164.1(4)
C39 C40 C59 N10 127(9)
N8 C40 C59 N10 -49(9)
C40 C39 C58 N9 158(5)
N7 C39 C58 N9 -22(6)
C60 C61 C66 C65 176.9(3)
C62 C61 C66 C65 2.3(4)
Pd2 O4 C62 C63 172.9(2)
Pd2 O4 C62 C61 -8.5(4)
C60 C61 C62 O4 8.6(5)
C66 C61 C62 O4 -177.4(3)
C60 C61 C62 C63 -172.8(3)
C66 C61 C62 C63 1.1(4)
C70 N12 C64 C63 0.0(5)
C69 N12 C64 C63 167.9(3)
C70 N12 C64 C65 179.4(3)
C69 N12 C64 C65 -12.7(5)
C40 N8 C60 C61 176.4(3)
Pd2 N8 C60 C61 -6.8(4)
C66 C61 C60 N8 -174.4(3)
C62 C61 C60 N8 -0.3(5)
C61 C66 C65 C64 2.1(5)
C61 C66 C65 C67 -175.5(3)
N12 C64 C65 C66 170.3(3)
C63 C64 C65 C66 -10.3(5)
N12 C64 C65 C67 -12.0(4)
C63 C64 C65 C67 167.4(3)
N12 C64 C63 C62 -166.8(3)
C65 C64 C63 C62 13.8(5)
N12 C64 C63 C72 13.9(5)
C65 C64 C63 C72 -165.5(3)
O4 C62 C63 C64 169.7(3)
C61 C62 C63 C64 -9.0(4)
O4 C62 C63 C72 -11.1(4)
C61 C62 C63 C72 170.3(3)
C66 C65 C67 C73 -14.9(5)
C64 C65 C67 C73 167.5(3)
C66 C65 C67 C68 -135.3(3)
C64 C65 C67 C68 47.2(4)
C66 C65 C67 C74 106.1(4)
C64 C65 C67 C74 -71.5(4)
C64 C63 C72 C75 -111.2(3)
C62 C63 C72 C75 69.5(4)
C64 C63 C72 C76 126.1(3)
C62 C63 C72 C76 -53.1(4)
C64 C63 C72 C71 9.8(4)
C62 C63 C72 C71 -169.5(3)
C64 N12 C70 C71 -36.0(4)
C69 N12 C70 C71 154.9(3)
N12 C70 C71 C72 59.5(4)
C75 C72 C71 C70 76.8(4)
C63 C72 C71 C70 -45.5(4)
C76 C72 C71 C70 -165.3(3)
C65 C67 C68 C69 -60.4(4)
C73 C67 C68 C69 177.3(3)
C74 C67 C68 C69 57.3(4)
C64 N12 C69 C68 -2.5(5)
C70 N12 C69 C68 166.1(3)
C67 C68 C69 N12 40.6(4)
C32 C33 C34 C27 -57.4(4)
C32 C33 C34 C35 -178.3(3)
C32 C33 C34 C36 62.0(4)
C28 C27 C34 C33 -143.9(3)
C26 C27 C34 C33 37.2(4)
C28 C27 C34 C35 -25.8(5)
C26 C27 C34 C35 155.4(3)
C28 C27 C34 C36 95.5(3)
C26 C27 C34 C36 -83.4(3)
C77B Cl1 C77A Cl2A -59(5)
C77A Cl1 C77B Cl2B 168(7)
